data_7157269
loop_
_publ_author_name
'Mayorqu\'in-Torres, Martha C'
'Gonz\'alez-Orozco, Juan Carlos'
'Flores-\'Alamo, Marcos'
'Camacho-Arroyo, Ignacio'
'Iglesias-Arteaga, Mart\'in A'

_publ_section_title
;
 Palladium catalyzed synthesis of benzannulated steroid spiroketals.
;
_journal_issue 4
_journal_name_full 'Organic &amp; biomolecular chemistry'
_journal_page_first 725
_journal_page_last 737
_journal_paper_doi 10.1039/c9ob02255d
_journal_volume 18
_journal_year 2020
_chemical_absolute_configuration syn
_chemical_formula_sum 'C34 H47 O4'
_chemical_formula_weight 519.71
_space_group_IT_number 5
_space_group_name_Hall 'C 2y'
_space_group_name_H-M_alt 'C 1 2 1'
_symmetry_cell_setting monoclinic
_symmetry_Int_Tables_number 5
_symmetry_space_group_name_Hall 'C 2y'
_symmetry_space_group_name_H-M 'C 1 2 1'
_atom_sites_solution_hydrogens geom
_audit_conform_dict_location ftp://ftp.iucr.org/pub/cif_core.dic
_audit_conform_dict_name cif_core.dic
_audit_conform_dict_version 2.4.5
_audit_creation_date 2019-08-21T10:02:05-00:00
_audit_creation_method 'WinGX routine CIF_UPDATE'
_audit_update_record
;
2019-09-11 deposited with the CCDC.	2019-12-19 downloaded from the CCDC.
;
_cell_angle_alpha 90
_cell_angle_beta 95.486(11)
_cell_angle_gamma 90
_cell_formula_units_Z 4
_cell_length_a 13.1096(16)
_cell_length_b 6.5478(7)
_cell_length_c 34.244(4)
_cell_measurement_reflns_used 1396
_cell_measurement_temperature 130(2)
_cell_measurement_theta_max 72.305
_cell_measurement_theta_min 3.519
_cell_volume 2926.0(6)
_computing_cell_refinement
;
        CrysAlisPro, Agilent Technologies,
        Version 1.171.36.32 (release 02-08-2013 CrysAlis171 .NET)
        (compiled Aug  2 2013,16:46:58)
;
_computing_data_collection
;
        CrysAlisPro, Agilent Technologies,
        Version 1.171.36.32 (release 02-08-2013 CrysAlis171 .NET)
        (compiled Aug  2 2013,16:46:58)
;
_computing_data_reduction
;
        CrysAlisPro, Agilent Technologies,
        Version 1.171.36.32 (release 02-08-2013 CrysAlis171 .NET)
        (compiled Aug  2 2013,16:46:58)
;
_computing_molecular_graphics
;
          'Ortep-3 for Windows (Farrugia, 1997)'
      L. J. Farrugia, J. Appl. Crystallogr., 1997, 30, 565.
;
_computing_publication_material
;	
        'WinGX publication routines (Farrugia, 1999)'				 
	L. J. Farrugia, J. Appl. Crystallogr., 1999, 32, 837-838.
;
_computing_structure_refinement
;
      'SHELXS-2014 (Sheldrick, 2015)'
      Sheldrick, G. M. (2015). Acta Cryst. C71, 3--8.
;
_computing_structure_solution
;
      'SHELXS-2014 (Sheldrick, 2015)'
      Sheldrick, G. M. (2015). Acta Cryst. A71, 3--8.
;
_diffrn_ambient_temperature 130(2)
_diffrn_detector_area_resol_mean 10.4685
_diffrn_measured_fraction_theta_full 0.997
_diffrn_measured_fraction_theta_max 0.958
_diffrn_measurement_device_type 'Xcalibur, Atlas, Gemini'
_diffrn_measurement_method '\w scans'
_diffrn_orient_matrix_UB_11 -0.0080769
_diffrn_orient_matrix_UB_12 0.0249354
_diffrn_orient_matrix_UB_13 -0.0449403
_diffrn_orient_matrix_UB_21 0.1114164
_diffrn_orient_matrix_UB_22 0.0770407
_diffrn_orient_matrix_UB_23 0.0027085
_diffrn_orient_matrix_UB_31 0.0379338
_diffrn_orient_matrix_UB_32 -0.2208272
_diffrn_orient_matrix_UB_33 -0.0042942
_diffrn_radiation_monochromator graphite
_diffrn_radiation_type CuK\a
_diffrn_radiation_wavelength 1.54184
_diffrn_reflns_av_R_equivalents 0.027
_diffrn_reflns_av_unetI/netI 0.0586
_diffrn_reflns_Laue_measured_fraction_full 0.997
_diffrn_reflns_Laue_measured_fraction_max 0.958
_diffrn_reflns_limit_h_max 15
_diffrn_reflns_limit_h_min -15
_diffrn_reflns_limit_k_max 5
_diffrn_reflns_limit_k_min -7
_diffrn_reflns_limit_l_max 28
_diffrn_reflns_limit_l_min -42
_diffrn_reflns_number 6246
_diffrn_reflns_point_group_measured_fraction_max 0.708
_diffrn_reflns_theta_full 67.684
_diffrn_reflns_theta_max 73.596
_diffrn_reflns_theta_min 3.89
_exptl_absorpt_coefficient_mu 0.588
_exptl_absorpt_correction_T_max 0.952
_exptl_absorpt_correction_T_min 0.773
_exptl_absorpt_correction_type analytical
_exptl_absorpt_process_details
;
        CrysAlisPro, Agilent Technologies,
        Version 1.171.36.32 (release 02-08-2013 CrysAlis171 .NET)
        (compiled Aug  2 2013,16:46:58)
Analytical numeric absorption correction using a multifaceted crystal
                        model based on expressions derived by R.C. Clark & J.S.
        (Clark, R. C. & Reid, J. S. (1995). Acta Cryst. A51, 887-897)
;
_exptl_crystal_colour colourless
_exptl_crystal_density_diffrn 1.18
_exptl_crystal_description plate
_exptl_crystal_F_000 1132
_exptl_crystal_size_max 0.6
_exptl_crystal_size_mid 0.4
_exptl_crystal_size_min 0.08
_refine_diff_density_max 0.423
_refine_diff_density_min -0.255
_refine_diff_density_rms 0.056
_refine_ls_abs_structure_details
;
 Flack x determined using 765 quotients [(I+)-(I-)]/[(I+)+(I-)]
 (Parsons, Flack and Wagner, Acta Cryst. B69 (2013) 249-259).
;
_refine_ls_abs_structure_Flack 0.2(2)
_refine_ls_extinction_method none
_refine_ls_goodness_of_fit_ref 1.045
_refine_ls_hydrogen_treatment constr
_refine_ls_matrix_type full
_refine_ls_number_parameters 347
_refine_ls_number_reflns 4169
_refine_ls_number_restraints 1
_refine_ls_restrained_S_all 1.045
_refine_ls_R_factor_all 0.0741
_refine_ls_R_factor_gt 0.0539
_refine_ls_shift/su_max 0
_refine_ls_shift/su_mean 0
_refine_ls_structure_factor_coef Fsqd
_refine_ls_weighting_details 'w=1/[\s^2^(Fo^2^)+(0.0693P)^2^+0.7272P] where P=(Fo^2^+2Fc^2^)/3'
_refine_ls_weighting_scheme calc
_refine_ls_wR_factor_gt 0.1275
_refine_ls_wR_factor_ref 0.1398
_reflns_Friedel_coverage 0.352
_reflns_Friedel_fraction_full 0.444
_reflns_Friedel_fraction_max 0.407
_reflns_number_gt 3247
_reflns_number_total 4169
_reflns_threshold_expression 'I > 2\s(I)'
_cod_data_source_file c9ob02255d2.cif
_cod_data_source_block 3-mcmt104a
_cod_depositor_comments 'Adding full bibliography for 7157265--7157270.cif.'
_cod_original_sg_symbol_H-M 'C 2'
_cod_database_code 7157269
_shelx_estimated_absorpt_t_min 0.719
_shelx_estimated_absorpt_t_max 0.954

loop_
_symmetry_equiv_pos_as_xyz
'x, y, z'
'-x, y, -z'
'x+1/2, y+1/2, z'
'-x+1/2, y+1/2, -z'

loop_
_atom_site_label
_atom_site_type_symbol
_atom_site_fract_x
_atom_site_fract_y
_atom_site_fract_z
_atom_site_U_iso_or_equiv
_atom_site_adp_type
_atom_site_occupancy
_atom_site_site_symmetry_order
_atom_site_calc_flag
_atom_site_refinement_flags_posn
_atom_site_refinement_flags_adp
C1 C 0.5966(3) 0.5025(7) 0.65345(12) 0.0253(10) Uani 1 1 d . .
H1A H 0.637567 0.581233 0.635817 0.03 Uiso 1 1 calc R U
H1B H 0.64327 0.405443 0.66838 0.03 Uiso 1 1 calc R U
C1' C 0.4184(3) 0.7842(7) 0.56077(13) 0.0258(10) Uani 1 1 d . .
H1' H 0.445884 0.912174 0.55399 0.031 Uiso 1 1 calc R U
C2 C 0.5145(3) 0.3825(7) 0.62869(12) 0.0276(10) Uani 1 1 d . .
H2A H 0.546879 0.304251 0.608423 0.033 Uiso 1 1 calc R U
H2B H 0.482253 0.283716 0.645614 0.033 Uiso 1 1 calc R U
C3 C 0.4327(3) 0.5219(7) 0.60892(12) 0.0247(10) Uani 1 1 d . .
C4' C 0.3382(3) 0.4117(7) 0.59093(12) 0.0265(10) Uani 1 1 d . .
H4'A H 0.358895 0.300947 0.573668 0.032 Uiso 1 1 calc R U
H4'B H 0.302038 0.348884 0.612015 0.032 Uiso 1 1 calc R U
C5' C 0.1627(3) 0.5162(7) 0.56037(12) 0.0289(10) Uani 1 1 d . .
H5' H 0.134505 0.395009 0.570143 0.035 Uiso 1 1 calc R U
C5 C 0.4739(3) 0.7839(7) 0.65782(12) 0.0240(10) Uani 1 1 d . .
H5 H 0.510867 0.864823 0.638819 0.029 Uiso 1 1 calc R U
C6 C 0.4143(3) 0.9302(6) 0.68163(12) 0.0223(9) Uani 1 1 d . .
H6A H 0.362644 1.003764 0.663898 0.027 Uiso 1 1 calc R U
H6B H 0.461746 1.0325 0.694608 0.027 Uiso 1 1 calc R U
C6' C 0.0994(3) 0.6543(7) 0.53892(12) 0.0284(10) Uani 1 1 d . .
H6' H 0.028081 0.626857 0.534249 0.034 Uiso 1 1 calc R U
C7' C 0.1386(3) 0.8295(8) 0.52442(13) 0.0301(11) Uani 1 1 d . .
H7' H 0.094659 0.923104 0.509813 0.036 Uiso 1 1 calc R U
C7 C 0.3606(3) 0.8148(7) 0.71265(11) 0.0234(9) Uani 1 1 d . .
H7A H 0.325775 0.913531 0.728779 0.028 Uiso 1 1 calc R U
H7B H 0.307919 0.72313 0.699543 0.028 Uiso 1 1 calc R U
C8' C 0.2422(3) 0.8697(7) 0.53109(12) 0.0265(10) Uani 1 1 d . .
H8' H 0.270045 0.990201 0.520895 0.032 Uiso 1 1 calc R U
C8 C 0.4371(3) 0.6890(6) 0.73914(11) 0.0196(9) Uani 1 1 d . .
H8 H 0.487021 0.784357 0.753545 0.024 Uiso 1 1 calc R U
C9 C 0.4970(3) 0.5397(6) 0.71469(11) 0.0199(9) Uani 1 1 d . .
H9 H 0.444776 0.448442 0.700463 0.024 Uiso 1 1 calc R U
C9' C 0.3049(3) 0.7331(7) 0.55273(12) 0.0223(9) Uani 1 1 d . .
C10 C 0.5518(3) 0.6522(7) 0.68269(11) 0.0214(9) Uani 1 1 d . .
C10' C 0.2671(3) 0.5543(7) 0.56764(11) 0.0229(9) Uani 1 1 d . .
C11 C 0.5675(3) 0.4008(7) 0.74136(12) 0.0255(10) Uani 1 1 d . .
H11A H 0.623708 0.484243 0.75446 0.031 Uiso 1 1 calc R U
H11B H 0.598537 0.29789 0.724942 0.031 Uiso 1 1 calc R U
C12 C 0.5123(3) 0.2896(7) 0.77289(12) 0.0235(9) Uani 1 1 d . .
H12A H 0.462018 0.192036 0.760076 0.028 Uiso 1 1 calc R U
H12B H 0.562938 0.210995 0.790158 0.028 Uiso 1 1 calc R U
C13 C 0.4568(3) 0.4416(6) 0.79772(11) 0.0221(9) Uani 1 1 d . .
C14 C 0.3841(3) 0.5667(7) 0.76895(11) 0.0212(9) Uani 1 1 d . .
H14 H 0.339617 0.465267 0.753568 0.025 Uiso 1 1 calc R U
C15 C 0.3144(3) 0.6774(7) 0.79583(12) 0.0277(10) Uani 1 1 d . .
H15A H 0.34909 0.797932 0.808496 0.033 Uiso 1 1 calc R U
H15B H 0.249398 0.721107 0.781126 0.033 Uiso 1 1 calc R U
C16 C 0.2961(3) 0.5126(7) 0.82587(12) 0.0275(10) Uani 1 1 d . .
H16 H 0.225897 0.453181 0.82038 0.033 Uiso 1 1 calc R U
C17 C 0.3789(3) 0.3443(7) 0.82373(12) 0.0248(10) Uani 1 1 d . .
H17 H 0.347238 0.220803 0.810324 0.03 Uiso 1 1 calc R U
C18 C 0.5351(3) 0.5753(7) 0.82181(12) 0.0260(10) Uani 1 1 d . .
H18A H 0.569543 0.664429 0.804179 0.039 Uiso 1 1 calc R U
H18B H 0.586011 0.488221 0.836553 0.039 Uiso 1 1 calc R U
H18C H 0.500084 0.659014 0.840137 0.039 Uiso 1 1 calc R U
C19 C 0.6398(3) 0.7869(8) 0.70000(13) 0.0278(10) Uani 1 1 d . .
H19A H 0.616443 0.871162 0.721057 0.042 Uiso 1 1 calc R U
H19B H 0.662534 0.875461 0.679444 0.042 Uiso 1 1 calc R U
H19C H 0.696945 0.700611 0.710608 0.042 Uiso 1 1 calc R U
C20 C 0.4107(3) 0.2946(7) 0.86725(12) 0.0265(10) Uani 1 1 d . .
H20 H 0.481853 0.346933 0.873938 0.032 Uiso 1 1 calc R U
C21 C 0.4100(4) 0.0671(8) 0.87699(13) 0.0393(12) Uani 1 1 d . .
H21A H 0.426315 0.048325 0.905293 0.059 Uiso 1 1 calc R U
H21B H 0.461218 -0.003402 0.862875 0.059 Uiso 1 1 calc R U
H21C H 0.341956 0.010417 0.869069 0.059 Uiso 1 1 calc R U
C22 C 0.3380(3) 0.4222(7) 0.88991(12) 0.0276(10) Uani 1 1 d . .
C23 C 0.3819(4) 0.5055(8) 0.92912(13) 0.0368(12) Uani 1 1 d . .
H23A H 0.43797 0.601978 0.92501 0.044 Uiso 1 1 calc R U
H23B H 0.411254 0.391648 0.945575 0.044 Uiso 1 1 calc R U
C24 C 0.3014(4) 0.6144(10) 0.95057(15) 0.0548(17) Uani 1 1 d . .
H24A H 0.28185 0.743725 0.936859 0.066 Uiso 1 1 calc R U
H24B H 0.330521 0.648332 0.977527 0.066 Uiso 1 1 calc R U
C25 C 0.2066(4) 0.4818(12) 0.95243(16) 0.0608(19) Uani 1 1 d . .
H25 H 0.226893 0.360059 0.969024 0.073 Uiso 1 1 calc R U
C26 C 0.1716(4) 0.4065(10) 0.91177(15) 0.0471(14) Uani 1 1 d . .
H26A H 0.112078 0.31469 0.913158 0.056 Uiso 1 1 calc R U
H26B H 0.148858 0.524496 0.895084 0.056 Uiso 1 1 calc R U
C27 C 0.1201(5) 0.5911(16) 0.97090(19) 0.102(3) Uani 1 1 d . .
H27A H 0.104864 0.720589 0.95724 0.153 Uiso 1 1 calc R U
H27B H 0.141275 0.617962 0.998653 0.153 Uiso 1 1 calc R U
H27C H 0.0588 0.504708 0.968667 0.153 Uiso 1 1 calc R U
O1 O 0.3965(2) 0.6613(4) 0.63613(7) 0.0209(6) Uani 1 1 d . .
O2 O 0.3100(2) 0.5927(5) 0.86514(8) 0.0298(7) Uani 1 1 d . .
O3 O 0.2499(2) 0.2998(5) 0.89404(9) 0.0352(8) Uani 1 1 d . .
O4 O 0.4798(2) 0.6272(4) 0.57906(8) 0.0261(7) Uani 1 1 d . .

loop_
_atom_site_aniso_label
_atom_site_aniso_U_11
_atom_site_aniso_U_22
_atom_site_aniso_U_33
_atom_site_aniso_U_23
_atom_site_aniso_U_13
_atom_site_aniso_U_12
C1 0.020(2) 0.028(3) 0.028(2) 0.003(2) 0.0027(17) 0.0003(19)
C1' 0.027(2) 0.016(2) 0.034(2) 0.009(2) 0.0021(18) -0.008(2)
C2 0.038(3) 0.025(3) 0.021(2) -0.001(2) 0.0083(18) 0.006(2)
C3 0.029(2) 0.026(2) 0.020(2) 0.0029(19) 0.0043(17) -0.004(2)
C4' 0.036(3) 0.022(2) 0.021(2) 0.0035(19) 0.0025(18) -0.006(2)
C5' 0.036(3) 0.029(3) 0.022(2) 0.000(2) 0.0057(19) -0.006(2)
C5 0.025(2) 0.025(2) 0.022(2) 0.002(2) 0.0046(17) -0.003(2)
C6 0.023(2) 0.021(2) 0.022(2) -0.0026(19) -0.0003(16) 0.0028(19)
C6' 0.027(2) 0.037(3) 0.021(2) -0.002(2) 0.0054(17) -0.004(2)
C7' 0.027(2) 0.035(3) 0.028(2) 0.004(2) 0.0026(18) 0.000(2)
C7 0.024(2) 0.026(2) 0.022(2) 0.000(2) 0.0050(16) 0.004(2)
C8' 0.032(2) 0.024(2) 0.023(2) 0.001(2) 0.0034(18) -0.005(2)
C8 0.021(2) 0.016(2) 0.022(2) -0.0016(18) 0.0030(16) 0.0007(18)
C9 0.022(2) 0.018(2) 0.0195(19) -0.0010(18) 0.0006(16) -0.0002(18)
C9' 0.029(2) 0.023(2) 0.0154(19) -0.0021(17) 0.0021(17) 0.0018(19)
C10 0.022(2) 0.022(2) 0.020(2) 0.0004(19) 0.0000(16) -0.002(2)
C10' 0.029(2) 0.021(2) 0.0187(19) -0.0003(18) 0.0031(17) -0.0024(19)
C11 0.024(2) 0.026(2) 0.026(2) -0.001(2) 0.0027(18) 0.008(2)
C12 0.027(2) 0.020(2) 0.022(2) 0.0013(19) -0.0013(17) 0.004(2)
C13 0.024(2) 0.021(2) 0.021(2) 0.0039(19) -0.0003(17) 0.0037(19)
C14 0.022(2) 0.019(2) 0.0213(19) 0.0007(19) -0.0003(16) 0.0055(19)
C15 0.027(2) 0.030(3) 0.027(2) 0.004(2) 0.0069(18) 0.013(2)
C16 0.032(2) 0.030(3) 0.022(2) 0.001(2) 0.0102(18) 0.000(2)
C17 0.028(2) 0.022(2) 0.025(2) -0.0031(19) 0.0052(17) -0.0026(19)
C18 0.030(2) 0.024(2) 0.023(2) 0.003(2) -0.0012(18) 0.000(2)
C19 0.020(2) 0.031(3) 0.032(2) 0.006(2) 0.0004(17) -0.003(2)
C20 0.036(2) 0.024(2) 0.020(2) -0.001(2) 0.0072(18) 0.000(2)
C21 0.066(3) 0.028(3) 0.025(2) 0.004(2) 0.006(2) 0.005(3)
C22 0.027(2) 0.030(3) 0.026(2) 0.003(2) 0.0065(18) 0.002(2)
C23 0.038(3) 0.048(3) 0.026(2) -0.001(2) 0.009(2) 0.001(3)
C24 0.057(3) 0.076(5) 0.032(3) -0.015(3) 0.007(2) 0.008(4)
C25 0.051(4) 0.099(5) 0.035(3) 0.001(3) 0.020(2) -0.003(4)
C26 0.035(3) 0.062(4) 0.046(3) 0.007(3) 0.017(2) -0.008(3)
C27 0.068(4) 0.182(10) 0.061(4) -0.038(6) 0.034(4) 0.016(6)
O1 0.0237(14) 0.0197(15) 0.0196(14) -0.0007(13) 0.0029(11) -0.0022(13)
O2 0.0380(17) 0.0262(17) 0.0264(15) -0.0020(15) 0.0103(13) 0.0029(15)
O3 0.0358(18) 0.0388(19) 0.0329(17) 0.0043(17) 0.0122(14) -0.0063(17)
O4 0.0276(15) 0.0323(19) 0.0189(14) 0.0060(14) 0.0056(12) 0.0002(15)

loop_
_atom_type_symbol
_atom_type_description
_atom_type_scat_dispersion_real
_atom_type_scat_dispersion_imag
_atom_type_scat_source
C C 0.0181 0.0091 'International Tables Vol C Tables 4.2.6.8 and 6.1.1.4'
H H 0 0 'International Tables Vol C Tables 4.2.6.8 and 6.1.1.4'
O O 0.0492 0.0322 'International Tables Vol C Tables 4.2.6.8 and 6.1.1.4'

loop_
_exptl_crystal_face_index_h
_exptl_crystal_face_index_k
_exptl_crystal_face_index_l
_exptl_crystal_face_perp_dist
-8 0 6 0.2014
8 0 -6 0.2014
2 0 21 0.0416
-2 0 -21 0.0416
3 -4 -3 0.2031
-3 4 3 0.2031

loop_
_geom_angle_atom_site_label_1
_geom_angle_atom_site_label_2
_geom_angle_atom_site_label_3
_geom_angle
C2 C1 C10 113.2(3)
C2 C1 H1A 108.9
C10 C1 H1A 108.9
C2 C1 H1B 108.9
C10 C1 H1B 108.9
H1A C1 H1B 107.8
O4 C1' C9' 115.2(3)
O4 C1' H1' 122.4
C9' C1' H1' 122.4
C3 C2 C1 111.7(4)
C3 C2 H2A 109.3
C1 C2 H2A 109.3
C3 C2 H2B 109.3
C1 C2 H2B 109.3
H2A C2 H2B 107.9
O1 C3 O4 110.8(3)
O1 C3 C4' 105.2(3)
O4 C3 C4' 109.5(3)
O1 C3 C2 111.1(3)
O4 C3 C2 106.0(3)
C4' C3 C2 114.3(4)
C10' C4' C3 111.3(4)
C10' C4' H4'A 109.4
C3 C4' H4'A 109.4
C10' C4' H4'B 109.4
C3 C4' H4'B 109.4
H4'A C4' H4'B 108
C6' C5' C10' 120.4(4)
C6' C5' H5' 119.8
C10' C5' H5' 119.8
O1 C5 C6 104.7(3)
O1 C5 C10 111.8(4)
C6 C5 C10 114.0(3)
O1 C5 H5 108.7
C6 C5 H5 108.7
C10 C5 H5 108.7
C5 C6 C7 110.8(4)
C5 C6 H6A 109.5
C7 C6 H6A 109.5
C5 C6 H6B 109.5
C7 C6 H6B 109.5
H6A C6 H6B 108.1
C7' C6' C5' 120.7(4)
C7' C6' H6' 119.7
C5' C6' H6' 119.7
C6' C7' C8' 119.8(4)
C6' C7' H7' 120.1
C8' C7' H7' 120.1
C8 C7 C6 111.1(3)
C8 C7 H7A 109.4
C6 C7 H7A 109.4
C8 C7 H7B 109.4
C6 C7 H7B 109.4
H7A C7 H7B 108
C7' C8' C9' 119.4(4)
C7' C8' H8' 120.3
C9' C8' H8' 120.3
C14 C8 C7 111.6(3)
C14 C8 C9 108.6(3)
C7 C8 C9 110.9(3)
C14 C8 H8 108.5
C7 C8 H8 108.5
C9 C8 H8 108.5
C11 C9 C8 111.1(3)
C11 C9 C10 114.1(3)
C8 C9 C10 112.0(3)
C11 C9 H9 106.3
C8 C9 H9 106.3
C10 C9 H9 106.3
C8' C9' C10' 121.9(4)
C8' C9' C1' 118.4(4)
C10' C9' C1' 119.7(4)
C19 C10 C5 109.3(4)
C19 C10 C9 112.6(3)
C5 C10 C9 109.3(3)
C19 C10 C1 107.2(3)
C5 C10 C1 105.6(3)
C9 C10 C1 112.6(3)
C9' C10' C5' 117.7(4)
C9' C10' C4' 119.8(4)
C5' C10' C4' 122.4(4)
C9 C11 C12 113.7(3)
C9 C11 H11A 108.8
C12 C11 H11A 108.8
C9 C11 H11B 108.8
C12 C11 H11B 108.8
H11A C11 H11B 107.7
C13 C12 C11 111.2(4)
C13 C12 H12A 109.4
C11 C12 H12A 109.4
C13 C12 H12B 109.4
C11 C12 H12B 109.4
H12A C12 H12B 108
C18 C13 C12 109.8(3)
C18 C13 C14 112.5(3)
C12 C13 C14 106.7(3)
C18 C13 C17 111.7(3)
C12 C13 C17 115.1(4)
C14 C13 C17 100.6(3)
C8 C14 C15 119.3(4)
C8 C14 C13 114.7(3)
C15 C14 C13 103.5(3)
C8 C14 H14 106.1
C15 C14 H14 106.1
C13 C14 H14 106.1
C16 C15 C14 102.2(3)
C16 C15 H15A 111.3
C14 C15 H15A 111.3
C16 C15 H15B 111.3
C14 C15 H15B 111.3
H15A C15 H15B 109.2
O2 C16 C15 111.0(4)
O2 C16 C17 106.0(3)
C15 C16 C17 108.3(3)
O2 C16 H16 110.5
C15 C16 H16 110.5
C17 C16 H16 110.5
C20 C17 C16 103.3(3)
C20 C17 C13 120.5(4)
C16 C17 C13 103.7(3)
C20 C17 H17 109.5
C16 C17 H17 109.5
C13 C17 H17 109.5
C13 C18 H18A 109.5
C13 C18 H18B 109.5
H18A C18 H18B 109.5
C13 C18 H18C 109.5
H18A C18 H18C 109.5
H18B C18 H18C 109.5
C10 C19 H19A 109.5
C10 C19 H19B 109.5
H19A C19 H19B 109.5
C10 C19 H19C 109.5
H19A C19 H19C 109.5
H19B C19 H19C 109.5
C21 C20 C22 113.9(4)
C21 C20 C17 114.2(4)
C22 C20 C17 104.5(3)
C21 C20 H20 108
C22 C20 H20 108
C17 C20 H20 108
C20 C21 H21A 109.5
C20 C21 H21B 109.5
H21A C21 H21B 109.5
C20 C21 H21C 109.5
H21A C21 H21C 109.5
H21B C21 H21C 109.5
O3 C22 O2 109.5(3)
O3 C22 C23 111.0(3)
O2 C22 C23 107.5(4)
O3 C22 C20 107.0(4)
O2 C22 C20 105.2(3)
C23 C22 C20 116.4(4)
C22 C23 C24 112.1(4)
C22 C23 H23A 109.2
C24 C23 H23A 109.2
C22 C23 H23B 109.2
C24 C23 H23B 109.2
H23A C23 H23B 107.9
C23 C24 C25 111.1(5)
C23 C24 H24A 109.4
C25 C24 H24A 109.4
C23 C24 H24B 109.4
C25 C24 H24B 109.4
H24A C24 H24B 108
C26 C25 C24 109.0(4)
C26 C25 C27 111.3(5)
C24 C25 C27 113.0(6)
C26 C25 H25 107.8
C24 C25 H25 107.8
C27 C25 H25 107.8
O3 C26 C25 112.7(4)
O3 C26 H26A 109.1
C25 C26 H26A 109.1
O3 C26 H26B 109.1
C25 C26 H26B 109.1
H26A C26 H26B 107.8
C25 C27 H27A 109.5
C25 C27 H27B 109.5
H27A C27 H27B 109.5
C25 C27 H27C 109.5
H27A C27 H27C 109.5
H27B C27 H27C 109.5
C3 O1 C5 115.7(3)
C22 O2 C16 105.8(3)
C22 O3 C26 113.0(4)
C1' O4 C3 113.8(3)

loop_
_geom_bond_atom_site_label_1
_geom_bond_atom_site_label_2
_geom_bond_distance
C1 C2 1.523(6)
C1 C10 1.556(6)
C1 H1A 0.99
C1 H1B 0.99
C1' O4 1.414(5)
C1' C9' 1.524(6)
C1' H1' 0.95
C2 C3 1.518(6)
C2 H2A 0.99
C2 H2B 0.99
C3 O1 1.418(5)
C3 O4 1.423(5)
C3 C4' 1.513(6)
C4' C10' 1.494(6)
C4' H4'A 0.99
C4' H4'B 0.99
C5' C6' 1.389(6)
C5' C10' 1.390(6)
C5' H5' 0.95
C5 O1 1.443(5)
C5 C6 1.522(6)
C5 C10 1.532(6)
C5 H5 1
C6 C7 1.529(6)
C6 H6A 0.99
C6 H6B 0.99
C6' C7' 1.370(6)
C6' H6' 0.95
C7' C8' 1.380(6)
C7' H7' 0.95
C7 C8 1.527(6)
C7 H7A 0.99
C7 H7B 0.99
C8' C9' 1.381(6)
C8' H8' 0.95
C8 C14 1.517(5)
C8 C9 1.549(5)
C8 H8 1
C9 C11 1.534(6)
C9 C10 1.553(5)
C9 H9 1
C9' C10' 1.388(6)
C10 C19 1.526(6)
C11 C12 1.539(6)
C11 H11A 0.99
C11 H11B 0.99
C12 C13 1.537(6)
C12 H12A 0.99
C12 H12B 0.99
C13 C18 1.530(6)
C13 C14 1.539(5)
C13 C17 1.554(6)
C14 C15 1.539(5)
C14 H14 1
C15 C16 1.526(6)
C15 H15A 0.99
C15 H15B 0.99
C16 O2 1.439(5)
C16 C17 1.553(6)
C16 H16 1
C17 C20 1.544(6)
C17 H17 1
C18 H18A 0.98
C18 H18B 0.98
C18 H18C 0.98
C19 H19A 0.98
C19 H19B 0.98
C19 H19C 0.98
C20 C21 1.527(6)
C20 C22 1.532(6)
C20 H20 1
C21 H21A 0.98
C21 H21B 0.98
C21 H21C 0.98
C22 O3 1.424(5)
C22 O2 1.428(5)
C22 C23 1.511(6)
C23 C24 1.519(6)
C23 H23A 0.99
C23 H23B 0.99
C24 C25 1.522(8)
C24 H24A 0.99
C24 H24B 0.99
C25 C26 1.507(7)
C25 C27 1.528(8)
C25 H25 1
C26 O3 1.425(6)
C26 H26A 0.99
C26 H26B 0.99
C27 H27A 0.98
C27 H27B 0.98
C27 H27C 0.98

loop_
_geom_torsion_atom_site_label_1
_geom_torsion_atom_site_label_2
_geom_torsion_atom_site_label_3
_geom_torsion_atom_site_label_4
_geom_torsion
C10 C1 C2 C3 51.5(5)
C1 C2 C3 O1 -49.0(5)
C1 C2 C3 O4 71.5(4)
C1 C2 C3 C4' -167.9(3)
O1 C3 C4' C10' 65.2(4)
O4 C3 C4' C10' -53.9(5)
C2 C3 C4' C10' -172.6(4)
O1 C5 C6 C7 66.9(4)
C10 C5 C6 C7 -55.7(4)
C10' C5' C6' C7' 0.3(6)
C5' C6' C7' C8' 0.1(6)
C5 C6 C7 C8 55.8(4)
C6' C7' C8' C9' -0.7(6)
C6 C7 C8 C14 -177.6(3)
C6 C7 C8 C9 -56.3(5)
C14 C8 C9 C11 -52.3(4)
C7 C8 C9 C11 -175.3(3)
C14 C8 C9 C10 178.7(3)
C7 C8 C9 C10 55.7(4)
C7' C8' C9' C10' 0.9(6)
C7' C8' C9' C1' -178.1(4)
O4 C1' C9' C8' -172.9(4)
O4 C1' C9' C10' 8.0(5)
O1 C5 C10 C19 171.7(3)
C6 C5 C10 C19 -69.8(4)
O1 C5 C10 C9 -64.8(4)
C6 C5 C10 C9 53.8(5)
O1 C5 C10 C1 56.6(4)
C6 C5 C10 C1 175.2(3)
C11 C9 C10 C19 -58.9(5)
C8 C9 C10 C19 68.4(4)
C11 C9 C10 C5 179.5(3)
C8 C9 C10 C5 -53.2(4)
C11 C9 C10 C1 62.4(4)
C8 C9 C10 C1 -170.2(3)
C2 C1 C10 C19 -170.2(4)
C2 C1 C10 C5 -53.8(4)
C2 C1 C10 C9 65.4(5)
C8' C9' C10' C5' -0.5(6)
C1' C9' C10' C5' 178.5(4)
C8' C9' C10' C4' -179.9(4)
C1' C9' C10' C4' -0.9(6)
C6' C5' C10' C9' -0.1(6)
C6' C5' C10' C4' 179.3(4)
C3 C4' C10' C9' 23.5(5)
C3 C4' C10' C5' -155.8(4)
C8 C9 C11 C12 52.3(5)
C10 C9 C11 C12 -179.8(3)
C9 C11 C12 C13 -55.0(5)
C11 C12 C13 C18 -66.4(4)
C11 C12 C13 C14 55.9(4)
C11 C12 C13 C17 166.5(3)
C7 C8 C14 C15 -54.4(5)
C9 C8 C14 C15 -176.9(3)
C7 C8 C14 C13 -177.9(3)
C9 C8 C14 C13 59.5(4)
C18 C13 C14 C8 59.5(5)
C12 C13 C14 C8 -61.0(4)
C17 C13 C14 C8 178.5(3)
C18 C13 C14 C15 -72.2(4)
C12 C13 C14 C15 167.3(3)
C17 C13 C14 C15 46.9(4)
C8 C14 C15 C16 -168.7(4)
C13 C14 C15 C16 -39.8(4)
C14 C15 C16 O2 133.3(3)
C14 C15 C16 C17 17.3(4)
O2 C16 C17 C20 18.5(4)
C15 C16 C17 C20 137.6(4)
O2 C16 C17 C13 -108.0(3)
C15 C16 C17 C13 11.1(4)
C18 C13 C17 C20 -30.0(5)
C12 C13 C17 C20 96.2(5)
C14 C13 C17 C20 -149.6(4)
C18 C13 C17 C16 84.7(4)
C12 C13 C17 C16 -149.1(3)
C14 C13 C17 C16 -34.9(4)
C16 C17 C20 C21 129.9(4)
C13 C17 C20 C21 -115.2(5)
C16 C17 C20 C22 4.8(4)
C13 C17 C20 C22 119.7(4)
C21 C20 C22 O3 -35.6(5)
C17 C20 C22 O3 89.7(4)
C21 C20 C22 O2 -152.0(4)
C17 C20 C22 O2 -26.8(5)
C21 C20 C22 C23 89.1(5)
C17 C20 C22 C23 -145.6(4)
O3 C22 C23 C24 -52.6(6)
O2 C22 C23 C24 67.1(5)
C20 C22 C23 C24 -175.3(4)
C22 C23 C24 C25 50.8(6)
C23 C24 C25 C26 -51.2(7)
C23 C24 C25 C27 -175.5(5)
C24 C25 C26 O3 56.0(7)
C27 C25 C26 O3 -178.7(5)
O4 C3 O1 C5 -62.7(4)
C4' C3 O1 C5 179.1(3)
C2 C3 O1 C5 54.8(5)
C6 C5 O1 C3 175.1(3)
C10 C5 O1 C3 -61.0(4)
O3 C22 O2 C16 -75.0(4)
C23 C22 O2 C16 164.4(3)
C20 C22 O2 C16 39.7(4)
C15 C16 O2 C22 -154.0(3)
C17 C16 O2 C22 -36.6(4)
O2 C22 O3 C26 -61.4(4)
C23 C22 O3 C26 57.1(5)
C20 C22 O3 C26 -175.0(4)
C25 C26 O3 C22 -60.2(6)
C9' C1' O4 C3 -40.4(5)
O1 C3 O4 C1' -51.5(4)
C4' C3 O4 C1' 64.1(4)
C2 C3 O4 C1' -172.2(3)
